data_4024675
loop_
_publ_author_name
'Graham Pattison'
'Graham Sandford'
'Dmitry S. Yufit'
'Judith A. K. Howard'
'John A. Christopher'
'David D. Miller'

_publ_contact_author_address
;
Department of Chemistry
University of Durham
South Rd.
Durham
DH1 3LE
UK
;
_publ_contact_author_email d.s.yufit@durham.ac.uk
_publ_contact_author_fax '0191 384 4737'
_publ_contact_author_name 'Dmitry Yufit'
_publ_contact_author_phone '0191 334 2004'
_publ_section_title
;
Polysubstituted Pyridazinones from Sequential Nucleophilic Substitution
Reactions of Tetrafluoropyridazine
;
_journal_name_full 'Journal of Organic Chemistry'
_journal_page_first 5533
_journal_page_last 5540
_journal_paper_doi 10.1021/jo9006943
_journal_volume 74
_journal_year 2009
_chemical_formula_moiety 'C9 H11 F2 N3 O'
_chemical_formula_sum 'C9 H11 F2 N3 O'
_chemical_formula_weight 215.21
_chemical_name_systematic
; 
4-(piperidino)-5,6-difluoropyridazin-3(2H)-one 
;
_space_group_IT_number 14
_symmetry_cell_setting monoclinic
_symmetry_Int_Tables_number 14
_symmetry_space_group_name_Hall '-P 2yn'
_symmetry_space_group_name_H-M 'P 1 21/n 1'
_atom_sites_solution_hydrogens difmap
_atom_sites_solution_primary direct
_atom_sites_solution_secondary difmap
_audit_creation_method
;
manual editing of the CIF file 
created by SHELXTL Ver. 6.14
and processed with modiCIfer-09152005. 
;
_cell_angle_alpha 90.00
_cell_angle_beta 96.41(2)
_cell_angle_gamma 90.00
_cell_formula_units_Z 4
_cell_length_a 13.4744(9)
_cell_length_b 4.7342(4)
_cell_length_c 14.8788(9)
_cell_measurement_reflns_used 1208
_cell_measurement_temperature 120(2)
_cell_measurement_theta_max 30.05
_cell_measurement_theta_min 2.75
_cell_volume 943.19(12)
_computing_cell_refinement 'SAINT Ver. 6.45  (Bruker-AXS, 2003)'
_computing_data_collection 'SMART Ver. 5.630 (Bruker-AXS, 2003)'
_computing_data_reduction 'SAINT Ver. 6.45'
_computing_molecular_graphics 'SHELXTL Ver. 6.14'
_computing_publication_material 'SHELXTL Ver. 6.14'
_computing_structure_refinement 'SHELXTL Ver. 6.14'
_computing_structure_solution 'SHELXTL Ver. 6.14 (Bruker-AXS, 2003)'
_diffrn_ambient_temperature 120(2)
_diffrn_measured_fraction_theta_full 1.000
_diffrn_measured_fraction_theta_max 1.000
_diffrn_measurement_device_type 'Bruker SMART CCD 6000'
_diffrn_measurement_method '0.30\% \w scans'
_diffrn_radiation_monochromator graphite
_diffrn_radiation_source 'fine-focus sealed tube'
_diffrn_radiation_type Mo-K\a
_diffrn_radiation_wavelength 0.71073
_diffrn_reflns_av_R_equivalents 0.0507
_diffrn_reflns_av_sigmaI/netI 0.0963
_diffrn_reflns_limit_h_max 18
_diffrn_reflns_limit_h_min -15
_diffrn_reflns_limit_k_max 6
_diffrn_reflns_limit_k_min -6
_diffrn_reflns_limit_l_max 20
_diffrn_reflns_limit_l_min -20
_diffrn_reflns_number 7832
_diffrn_reflns_theta_full 29.99
_diffrn_reflns_theta_max 29.99
_diffrn_reflns_theta_min 1.93
_diffrn_standards_decay_% 0
_diffrn_standards_interval_count 0
_diffrn_standards_interval_time 0
_diffrn_standards_number 0
_exptl_absorpt_coefficient_mu 0.129
_exptl_absorpt_correction_T_max 0.9936
_exptl_absorpt_correction_T_min 0.9477
_exptl_absorpt_correction_type multi-scan
_exptl_absorpt_process_details
;
SADABS  (Bruker-AXS, 2003)
;
_exptl_crystal_colour colorless
_exptl_crystal_density_diffrn 1.516
_exptl_crystal_density_method 'not measured'
_exptl_crystal_description plate
_exptl_crystal_F_000 448
_exptl_crystal_size_max 0.42
_exptl_crystal_size_mid 0.08
_exptl_crystal_size_min 0.05
_refine_diff_density_max 0.347
_refine_diff_density_min -0.314
_refine_diff_density_rms 0.071
_refine_ls_extinction_method none
_refine_ls_goodness_of_fit_ref 1.040
_refine_ls_hydrogen_treatment refall
_refine_ls_matrix_type full
_refine_ls_number_parameters 180
_refine_ls_number_reflns 2751
_refine_ls_number_restraints 0
_refine_ls_restrained_S_all 1.040
_refine_ls_R_factor_all 0.1026
_refine_ls_R_factor_gt 0.0570
_refine_ls_shift/su_max 0.000
_refine_ls_shift/su_mean 0.000
_refine_ls_structure_factor_coef Fsqd
_refine_ls_weighting_details 'calc w=1/[\s^2^(Fo^2^)+(0.0000P)^2^+0.4000P] where P=(Fo^2^+2Fc^2^)/3'
_refine_ls_weighting_scheme calc
_refine_ls_wR_factor_gt 0.1262
_refine_ls_wR_factor_ref 0.1546
_reflns_number_gt 1697
_reflns_number_total 2751
_reflns_threshold_expression I>2\s(I)
_cod_data_source_file jo9006943_si_004.cif
_cod_data_source_block 2f_s170
_cod_depositor_comments
;
The following automatic conversions were performed:
'_symmetry_cell_setting' value 'Monoclinic' changed to 'monoclinic'
according to '/home/saulius/struct/CIF-dictionaries/cif_core.dic'
dictionary named 'cif_core.dic' version 2.4.1 from 2010-06-29.

Automatic conversion script
Id: cif_fix_enum 1527 2010-12-29 10:47:43Z saulius 
;
_cod_original_sg_symbol_Hall '-P 2yn      '
_cod_original_sg_symbol_H-M 'P 1 21/n 1  '
_cod_database_code 4024675

loop_
_symmetry_equiv_pos_as_xyz
'x, y, z'
'-x+1/2, y+1/2, -z+1/2'
'-x, -y, -z'
'x-1/2, -y-1/2, z-1/2'

loop_
_atom_site_label
_atom_site_type_symbol
_atom_site_fract_x
_atom_site_fract_y
_atom_site_fract_z
_atom_site_U_iso_or_equiv
_atom_site_adp_type
_atom_site_occupancy
_atom_site_symmetry_multiplicity
_atom_site_calc_flag
_atom_site_refinement_flags
_atom_site_disorder_assembly
_atom_site_disorder_group
F1 F 0.19418(9) 0.1141(3) 0.19764(8) 0.0298(3) Uani 1 1 d . . .
F2 F 0.30429(9) 0.2999(3) 0.07633(8) 0.0323(3) Uani 1 1 d . . .
N1 N 0.10388(12) 0.7491(4) 0.03137(11) 0.0240(4) Uani 1 1 d . . .
N2 N 0.19409(13) 0.6277(4) 0.02328(11) 0.0265(4) Uani 1 1 d . . .
N3 N 0.01254(12) 0.4189(4) 0.22871(10) 0.0238(4) Uani 1 1 d . . .
O1 O -0.03645(11) 0.8398(3) 0.09543(9) 0.0270(3) Uani 1 1 d . . .
C1 C 0.04078(14) 0.6961(4) 0.09476(12) 0.0217(4) Uani 1 1 d . . .
C2 C 0.07023(14) 0.4673(4) 0.16002(12) 0.0221(4) Uani 1 1 d . . .
C3 C 0.15823(15) 0.3381(4) 0.14798(12) 0.0224(4) Uani 1 1 d . . .
C4 C 0.21715(15) 0.4309(4) 0.08134(13) 0.0255(4) Uani 1 1 d . . .
C5 C -0.09685(15) 0.3875(5) 0.20990(13) 0.0246(4) Uani 1 1 d . . .
C6 C -0.14731(17) 0.4956(5) 0.28969(14) 0.0271(4) Uani 1 1 d . . .
C7 C -0.10840(17) 0.3440(5) 0.37669(14) 0.0310(5) Uani 1 1 d . . .
C8 C 0.00476(17) 0.3648(5) 0.39164(13) 0.0305(5) Uani 1 1 d . . .
C9 C 0.05415(17) 0.2638(5) 0.31003(13) 0.0271(4) Uani 1 1 d . . .
H1N H 0.0844(18) 0.896(6) -0.0113(18) 0.037(7) Uiso 1 1 d . . .
H51 H -0.1118(15) 0.182(5) 0.2006(14) 0.018(5) Uiso 1 1 d . . .
H52 H -0.1197(16) 0.490(5) 0.1572(14) 0.020(5) Uiso 1 1 d . . .
H61 H -0.1325(16) 0.698(5) 0.2950(15) 0.025(6) Uiso 1 1 d . . .
H62 H -0.2187(18) 0.469(5) 0.2775(15) 0.028(6) Uiso 1 1 d . . .
H71 H -0.1286(17) 0.139(5) 0.3710(15) 0.031(6) Uiso 1 1 d . . .
H72 H -0.1391(19) 0.422(5) 0.4241(18) 0.040(7) Uiso 1 1 d . . .
H81 H 0.033(2) 0.250(6) 0.4421(19) 0.046(7) Uiso 1 1 d . . .
H82 H 0.0245(17) 0.571(5) 0.4030(15) 0.027(6) Uiso 1 1 d . . .
H91 H 0.0458(16) 0.045(5) 0.2994(15) 0.027(6) Uiso 1 1 d . . .
H92 H 0.1240(19) 0.300(5) 0.3211(15) 0.034(7) Uiso 1 1 d . . .

loop_
_atom_site_aniso_label
_atom_site_aniso_U_11
_atom_site_aniso_U_22
_atom_site_aniso_U_33
_atom_site_aniso_U_23
_atom_site_aniso_U_13
_atom_site_aniso_U_12
F1 0.0339(7) 0.0298(7) 0.0258(6) 0.0035(5) 0.0037(5) 0.0075(5)
F2 0.0264(7) 0.0419(8) 0.0295(6) -0.0011(5) 0.0066(5) 0.0083(5)
N1 0.0283(9) 0.0252(9) 0.0194(7) -0.0003(7) 0.0063(6) 0.0022(7)
N2 0.0279(9) 0.0308(9) 0.0215(8) -0.0041(7) 0.0060(6) -0.0006(7)
N3 0.0254(9) 0.0291(9) 0.0168(7) 0.0019(6) 0.0023(6) 0.0005(7)
O1 0.0325(8) 0.0264(8) 0.0230(7) 0.0022(6) 0.0074(6) 0.0046(6)
C1 0.0253(10) 0.0222(9) 0.0179(8) -0.0023(7) 0.0034(7) -0.0017(8)
C2 0.0248(10) 0.0226(9) 0.0187(8) -0.0017(7) 0.0013(7) -0.0015(8)
C3 0.0271(10) 0.0210(9) 0.0185(8) -0.0009(7) 0.0004(7) 0.0020(7)
C4 0.0240(10) 0.0311(11) 0.0215(9) -0.0056(8) 0.0032(7) 0.0011(8)
C5 0.0253(11) 0.0274(11) 0.0215(9) 0.0005(8) 0.0036(7) 0.0005(8)
C6 0.0279(12) 0.0275(11) 0.0268(10) -0.0031(8) 0.0077(8) -0.0008(8)
C7 0.0398(13) 0.0325(12) 0.0224(9) -0.0031(8) 0.0105(9) -0.0046(9)
C8 0.0362(13) 0.0374(13) 0.0186(9) 0.0004(9) 0.0063(8) -0.0019(10)
C9 0.0312(12) 0.0315(11) 0.0183(8) 0.0031(8) 0.0017(8) 0.0023(9)

loop_
_atom_type_symbol
_atom_type_description
_atom_type_scat_dispersion_real
_atom_type_scat_dispersion_imag
_atom_type_scat_source
C C 0.0033 0.0016 'International Tables Vol C Tables 4.2.6.8 and 6.1.1.4'
H H 0.0000 0.0000 'International Tables Vol C Tables 4.2.6.8 and 6.1.1.4'
N N 0.0061 0.0033 'International Tables Vol C Tables 4.2.6.8 and 6.1.1.4'
O O 0.0106 0.0060 'International Tables Vol C Tables 4.2.6.8 and 6.1.1.4'
F F 0.0171 0.0103 'International Tables Vol C Tables 4.2.6.8 and 6.1.1.4'

loop_
_geom_angle_atom_site_label_1
_geom_angle_atom_site_label_2
_geom_angle_atom_site_label_3
_geom_angle
_geom_angle_site_symmetry_1
_geom_angle_site_symmetry_3
_geom_angle_publ_flag
N2 N1 C1 128.02(17) . . yes
N2 N1 H1N 115.4(15) . . ?
C1 N1 H1N 116.5(15) . . ?
C4 N2 N1 113.43(16) . . yes
C2 N3 C9 120.05(17) . . yes
C2 N3 C5 120.84(16) . . yes
C9 N3 C5 112.73(16) . . yes
O1 C1 N1 119.49(17) . . yes
O1 C1 C2 123.95(17) . . yes
N1 C1 C2 116.56(17) . . yes
C3 C2 N3 126.64(18) . . yes
C3 C2 C1 114.57(17) . . yes
N3 C2 C1 118.62(17) . . yes
F1 C3 C2 122.97(17) . . yes
F1 C3 C4 115.74(17) . . yes
C2 C3 C4 121.29(18) . . yes
N2 C4 F2 116.54(17) . . yes
N2 C4 C3 125.94(19) . . yes
F2 C4 C3 117.51(18) . . yes
N3 C5 C6 109.99(16) . . yes
N3 C5 H51 107.8(12) . . ?
C6 C5 H51 109.6(12) . . ?
N3 C5 H52 109.4(13) . . ?
C6 C5 H52 110.0(13) . . ?
H51 C5 H52 110.0(17) . . ?
C5 C6 C7 111.34(18) . . yes
C5 C6 H61 106.7(13) . . ?
C7 C6 H61 110.1(13) . . ?
C5 C6 H62 109.3(13) . . ?
C7 C6 H62 109.9(13) . . ?
H61 C6 H62 109.4(18) . . ?
C8 C7 C6 109.82(17) . . yes
C8 C7 H71 109.3(14) . . ?
C6 C7 H71 108.6(13) . . ?
C8 C7 H72 112.7(16) . . ?
C6 C7 H72 108.6(16) . . ?
H71 C7 H72 108(2) . . ?
C7 C8 C9 112.53(18) . . yes
C7 C8 H81 112.6(16) . . ?
C9 C8 H81 105.6(16) . . ?
C7 C8 H82 108.9(13) . . ?
C9 C8 H82 107.6(12) . . ?
H81 C8 H82 109(2) . . ?
N3 C9 C8 109.76(18) . . yes
N3 C9 H91 110.1(12) . . ?
C8 C9 H91 112.3(12) . . ?
N3 C9 H92 109.3(14) . . ?
C8 C9 H92 108.4(14) . . ?
H91 C9 H92 106.9(19) . . ?

loop_
_geom_bond_atom_site_label_1
_geom_bond_atom_site_label_2
_geom_bond_distance
_geom_bond_site_symmetry_2
_geom_bond_publ_flag
F1 C3 1.351(2) . yes
F2 C4 1.338(2) . yes
N1 N2 1.362(2) . yes
N1 C1 1.362(2) . yes
N1 H1N 0.96(3) . ?
N2 C4 1.285(3) . yes
N3 C2 1.371(2) . yes
N3 C9 1.472(2) . yes
N3 C5 1.477(3) . yes
O1 C1 1.244(2) . yes
C1 C2 1.479(3) . yes
C2 C3 1.364(3) . yes
C3 C4 1.408(3) . yes
C5 C6 1.521(3) . yes
C5 H51 1.00(2) . ?
C5 H52 0.94(2) . ?
C6 C7 1.521(3) . yes
C6 H61 0.98(2) . ?
C6 H62 0.97(2) . ?
C7 C8 1.519(3) . yes
C7 H71 1.01(2) . ?
C7 H72 0.93(3) . ?
C8 C9 1.525(3) . yes
C8 H81 0.97(3) . ?
C8 H82 1.02(2) . ?
C9 H91 1.05(2) . ?
C9 H92 0.95(3) . ?

loop_
_geom_hbond_atom_site_label_D
_geom_hbond_atom_site_label_H
_geom_hbond_atom_site_label_A
_geom_hbond_distance_DH
_geom_hbond_distance_HA
_geom_hbond_distance_DA
_geom_hbond_angle_DHA
_geom_hbond_site_symmetry_A
N1 H1N O1 0.96(3) 1.84(3) 2.791(2) 175(2) 3_575

loop_
_geom_torsion_atom_site_label_1
_geom_torsion_atom_site_label_2
_geom_torsion_atom_site_label_3
_geom_torsion_atom_site_label_4
_geom_torsion
_geom_torsion_site_symmetry_1
_geom_torsion_site_symmetry_2
_geom_torsion_site_symmetry_3
_geom_torsion_site_symmetry_4
_geom_torsion_publ_flag
C1 N1 N2 C4 3.6(3) . . . . ?
N2 N1 C1 O1 175.58(17) . . . . ?
N2 N1 C1 C2 -3.9(3) . . . . ?
C9 N3 C2 C3 14.8(3) . . . . yes
C5 N3 C2 C3 -135.1(2) . . . . yes
C9 N3 C2 C1 -160.20(18) . . . . yes
C5 N3 C2 C1 49.9(2) . . . . yes
O1 C1 C2 C3 -179.34(18) . . . . ?
N1 C1 C2 C3 0.1(3) . . . . ?
O1 C1 C2 N3 -3.8(3) . . . . ?
N1 C1 C2 N3 175.70(17) . . . . ?
N3 C2 C3 F1 8.8(3) . . . . ?
C1 C2 C3 F1 -176.02(16) . . . . ?
N3 C2 C3 C4 -171.79(18) . . . . ?
C1 C2 C3 C4 3.4(3) . . . . ?
N1 N2 C4 F2 179.07(16) . . . . ?
N1 N2 C4 C3 0.5(3) . . . . ?
F1 C3 C4 N2 175.43(18) . . . . ?
C2 C3 C4 N2 -4.0(3) . . . . ?
F1 C3 C4 F2 -3.2(3) . . . . ?
C2 C3 C4 F2 177.42(17) . . . . ?
C2 N3 C5 C6 -148.85(18) . . . . yes
C9 N3 C5 C6 59.2(2) . . . . yes
N3 C5 C6 C7 -56.7(2) . . . . yes
C5 C6 C7 C8 53.9(2) . . . . yes
C6 C7 C8 C9 -53.2(3) . . . . yes
C2 N3 C9 C8 150.09(19) . . . . yes
C5 N3 C9 C8 -57.7(2) . . . . yes
C7 C8 C9 N3 54.7(3) . . . . yes

loop_
_cod_related_entry_id
_cod_related_entry_database
_cod_related_entry_code
1 ChemSpider 30658994
